data_4087972
loop_
_publ_author_name
'Baba Haj, Samer'
'Dietz, Christina'
'Lutter, Michael'
'Jurkschat, Klaus'

_publ_section_title
;
 cyclo-Stannasiloxanes Containing both Oxygen Atoms and Methylene Moieties
 within the Ring and Formation of Related Organotin Oxo Clusters
;
_journal_issue 23
_journal_name_full Organometallics
_journal_page_first 5555
_journal_paper_doi 10.1021/acs.organomet.5b00768
_journal_volume 34
_journal_year 2015
_chemical_formula_moiety 'C50 H100 O8 Si2 Sn6'
_chemical_formula_sum 'C50 H100 O8 Si2 Sn6'
_chemical_formula_weight 1597.61
_chemical_name_common '[(t-Bu2)(\m-OH)Sn(\m3-O)Sn(Ph)(CH2Me2SiO)Sn(t-Bu2)(\m3-O)]2'
_space_group_crystal_system monoclinic
_space_group_IT_number 14
_space_group_name_Hall '-P 2yn'
_space_group_name_H-M_alt 'P 1 21/n 1'
_atom_sites_solution_hydrogens mixed
_audit_creation_method SHELXL-2014/7
_cell_angle_alpha 90
_cell_angle_beta 112.096(7)
_cell_angle_gamma 90
_cell_formula_units_Z 2
_cell_length_a 9.9649(7)
_cell_length_b 28.0445(11)
_cell_length_c 12.2933(7)
_cell_measurement_reflns_used 7028
_cell_measurement_temperature 173(2)
_cell_measurement_theta_max 29.1403
_cell_measurement_theta_min 2.1841
_cell_volume 3183.2(4)
_computing_cell_refinement 'CrysAlisPro, Oxford Diffraction Ltd., Version 1.171.33.55''
_computing_data_collection 'CrysAlisPro, Oxford Diffraction Ltd., Version 1.171.33.55''
_computing_data_reduction 'CrysAlisPro, Oxford Diffraction Ltd., Version 1.171.33.55''
_computing_molecular_graphics 'SHELXL-2014/7 (Sheldrick, 2014)'
_computing_publication_material 'enCIFer Version 1.5'
_computing_structure_refinement 'SHELXL-2014/7 (Sheldrick, 2014)'
_computing_structure_solution 'SHELXL-2014/7 (Sheldrick, 2014)'
_diffrn_ambient_temperature 173(2)
_diffrn_measured_fraction_theta_full 0.998
_diffrn_measured_fraction_theta_max 0.998
_diffrn_measurement_device 'XcaliburS CCD Diffractometer'
_diffrn_measurement_method '\w und \y scan'
_diffrn_radiation_type MoK\a
_diffrn_radiation_wavelength 0.71073
_diffrn_reflns_av_R_equivalents 0.0415
_diffrn_reflns_av_unetI/netI 0.0750
_diffrn_reflns_Laue_measured_fraction_full 0.998
_diffrn_reflns_Laue_measured_fraction_max 0.998
_diffrn_reflns_limit_h_max 9
_diffrn_reflns_limit_h_min -12
_diffrn_reflns_limit_k_max 33
_diffrn_reflns_limit_k_min -32
_diffrn_reflns_limit_l_max 14
_diffrn_reflns_limit_l_min -14
_diffrn_reflns_number 15653
_diffrn_reflns_point_group_measured_fraction_full 0.998
_diffrn_reflns_point_group_measured_fraction_max 0.998
_diffrn_reflns_theta_full 25.242
_diffrn_reflns_theta_max 25.500
_diffrn_reflns_theta_min 2.257
_exptl_absorpt_coefficient_mu 2.399
_exptl_absorpt_correction_T_max 1.00000
_exptl_absorpt_correction_T_min 0.71172
_exptl_absorpt_correction_type multi-scan
_exptl_absorpt_process_details
;
CrysAlis RED, Oxford Diffraction Ltd.,
Version 1.171.32.37 (release 24-10-2008 CrysAlis171 .NET)
(compiled Oct 24 2008,09:44:38)
Empirical absorption correction using spherical harmonics,
 implemented in SCALE3 ABSPACK scaling algorithm.
;
_exptl_crystal_colour colourless
_exptl_crystal_density_diffrn 1.667
_exptl_crystal_description column
_exptl_crystal_F_000 1584
_exptl_crystal_size_max 0.380
_exptl_crystal_size_mid 0.100
_exptl_crystal_size_min 0.070
_refine_diff_density_max 0.804
_refine_diff_density_min -0.493
_refine_diff_density_rms 0.105
_refine_ls_extinction_method none
_refine_ls_goodness_of_fit_ref 0.839
_refine_ls_hydrogen_treatment mixed
_refine_ls_matrix_type full
_refine_ls_number_parameters 312
_refine_ls_number_reflns 5902
_refine_ls_number_restraints 1
_refine_ls_restrained_S_all 0.839
_refine_ls_R_factor_all 0.0512
_refine_ls_R_factor_gt 0.0290
_refine_ls_shift/su_max 0.001
_refine_ls_shift/su_mean 0.000
_refine_ls_structure_factor_coef Fsqd
_refine_ls_weighting_details 'w=1/[\s^2^(Fo^2^)+(0.0197P)^2^] where P=(Fo^2^+2Fc^2^)/3'
_refine_ls_weighting_scheme calc
_refine_ls_wR_factor_gt 0.0510
_refine_ls_wR_factor_ref 0.0526
_reflns_Friedel_coverage 0.000
_reflns_number_gt 4031
_reflns_number_total 5902
_reflns_threshold_expression 'I > 2\s(I)'
_cod_data_source_file om5b00768_si_002.cif
_cod_data_source_block comp13
_cod_original_cell_volume 3183.2(3)
_cod_original_sg_symbol_H-M 'P 21/n'
_cod_database_code 4087972
_shelx_shelxl_version_number 2014/7
_shelx_space_group_comment
;
The symmetry employed for this shelxl refinement is uniquely defined
by the following loop, which should always be used as a source of
symmetry information in preference to the above space-group names.
They are only intended as comments.
;
_shelx_estimated_absorpt_t_min 0.463
_shelx_estimated_absorpt_t_max 0.850

loop_
_space_group_symop_operation_xyz
'x, y, z'
'-x+1/2, y+1/2, -z+1/2'
'-x, -y, -z'
'x-1/2, -y-1/2, z-1/2'

loop_
_atom_site_label
_atom_site_type_symbol
_atom_site_fract_x
_atom_site_fract_y
_atom_site_fract_z
_atom_site_U_iso_or_equiv
_atom_site_adp_type
_atom_site_occupancy
_atom_site_site_symmetry_order
_atom_site_calc_flag
_atom_site_refinement_flags_posn
_atom_site_refinement_flags_adp
_atom_site_refinement_flags_occupancy
_atom_site_disorder_assembly
_atom_site_disorder_group
Sn1 Sn 0.04724(3) 0.05169(2) 0.06226(3) 0.01948(8) Uani 1 1 d . . . . .
Sn2 Sn -0.07547(4) 0.18026(2) -0.04478(3) 0.02600(9) Uani 1 1 d . . . . .
Sn3 Sn -0.08510(4) 0.08254(2) -0.21991(3) 0.02507(9) Uani 1 1 d . . . . .
Si1 Si 0.00718(16) 0.13793(4) 0.23564(11) 0.0263(3) Uani 1 1 d . . . . .
O1 O 0.0171(3) 0.17298(8) 0.1350(3) 0.0277(8) Uani 1 1 d . . . . .
O2 O -0.0234(3) 0.11065(8) -0.0544(2) 0.0234(7) Uani 1 1 d . . . . .
O3 O -0.0438(3) 0.02257(8) -0.1014(2) 0.0216(7) Uani 1 1 d . . . . .
O4 O -0.1444(4) 0.15663(10) -0.2349(3) 0.0336(8) Uani 1 1 d D . . . .
H4 H -0.190(4) 0.1709(13) -0.293(3) 0.037(16) Uiso 1 1 d D . . . .
C1 C -0.0553(5) 0.07734(12) 0.1737(4) 0.0247(11) Uani 1 1 d . . . . .
H1A H -0.1612 0.0784 0.1289 0.030 Uiso 1 1 calc R U . . .
H1B H -0.0369 0.0546 0.2393 0.030 Uiso 1 1 calc R U . . .
C2 C 0.1859(5) 0.12989(14) 0.3580(4) 0.0363(13) Uani 1 1 d . . . . .
H2A H 0.1749 0.1084 0.4170 0.055 Uiso 1 1 calc R U . . .
H2B H 0.2550 0.1162 0.3273 0.055 Uiso 1 1 calc R U . . .
H2C H 0.2218 0.1609 0.3941 0.055 Uiso 1 1 calc R U . . .
C3 C -0.1180(5) 0.16077(13) 0.3049(4) 0.0354(13) Uani 1 1 d . . . . .
H3A H -0.1202 0.1383 0.3652 0.053 Uiso 1 1 calc R U . . .
H3B H -0.0838 0.1919 0.3410 0.053 Uiso 1 1 calc R U . . .
H3C H -0.2156 0.1641 0.2448 0.053 Uiso 1 1 calc R U . . .
C11 C 0.2738(5) 0.05999(13) 0.1098(4) 0.0249(11) Uani 1 1 d . . . . .
C12 C 0.3600(6) 0.02198(16) 0.1018(4) 0.0347(13) Uani 1 1 d . . . . .
H12A H 0.3163 -0.0075 0.0696 0.042 Uiso 1 1 calc R U . . .
C13 C 0.5082(6) 0.02706(18) 0.1403(5) 0.0483(15) Uani 1 1 d . . . . .
H13A H 0.5659 0.0011 0.1337 0.058 Uiso 1 1 calc R U . . .
C14 C 0.5735(6) 0.06967(19) 0.1887(5) 0.0506(15) Uani 1 1 d . . . . .
H14A H 0.6760 0.0728 0.2180 0.061 Uiso 1 1 calc R U . . .
C15 C 0.4878(6) 0.10743(17) 0.1936(5) 0.0440(14) Uani 1 1 d . . . . .
H15A H 0.5316 0.1369 0.2259 0.053 Uiso 1 1 calc R U . . .
C16 C 0.3419(5) 0.10313(15) 0.1532(4) 0.0316(12) Uani 1 1 d . . . . .
H16A H 0.2849 0.1301 0.1546 0.038 Uiso 1 1 calc R U . . .
C21 C 0.0722(6) 0.23495(14) -0.0624(4) 0.0347(13) Uani 1 1 d . . . . .
C22 C 0.0971(12) 0.2715(3) 0.0309(8) 0.065(3) Uani 0.744(9) 1 d . . P A 1
H22A H 0.1367 0.2561 0.1081 0.097 Uiso 0.744(9) 1 calc R U P A 1
H22B H 0.1658 0.2954 0.0251 0.097 Uiso 0.744(9) 1 calc R U P A 1
H22C H 0.0051 0.2870 0.0210 0.097 Uiso 0.744(9) 1 calc R U P A 1
C23 C 0.2179(9) 0.2122(3) -0.0486(9) 0.056(2) Uani 0.744(9) 1 d . . P A 1
H23A H 0.2024 0.1881 -0.1098 0.084 Uiso 0.744(9) 1 calc R U P A 1
H23B H 0.2835 0.2369 -0.0560 0.084 Uiso 0.744(9) 1 calc R U P A 1
H23C H 0.2606 0.1972 0.0288 0.084 Uiso 0.744(9) 1 calc R U P A 1
C24 C 0.0099(12) 0.2586(3) -0.1842(9) 0.056(3) Uani 0.744(9) 1 d . . P A 1
H24A H -0.0061 0.2342 -0.2450 0.083 Uiso 0.744(9) 1 calc R U P A 1
H24B H -0.0822 0.2741 -0.1946 0.083 Uiso 0.744(9) 1 calc R U P A 1
H24C H 0.0785 0.2824 -0.1905 0.083 Uiso 0.744(9) 1 calc R U P A 1
C22' C 0.016(4) 0.2828(9) -0.034(3) 0.065(3) Uani 0.256(9) 1 d . . P A 2
H22D H -0.0827 0.2885 -0.0911 0.097 Uiso 0.256(9) 1 calc R U P A 2
H22E H 0.0142 0.2814 0.0451 0.097 Uiso 0.256(9) 1 calc R U P A 2
H22F H 0.0794 0.3087 -0.0384 0.097 Uiso 0.256(9) 1 calc R U P A 2
C23' C 0.215(3) 0.2289(8) 0.024(3) 0.056(2) Uani 0.256(9) 1 d . . P A 2
H23D H 0.2103 0.2256 0.1016 0.084 Uiso 0.256(9) 1 calc R U P A 2
H23E H 0.2587 0.2001 0.0056 0.084 Uiso 0.256(9) 1 calc R U P A 2
H23F H 0.2742 0.2567 0.0230 0.084 Uiso 0.256(9) 1 calc R U P A 2
C24' C 0.064(4) 0.2406(9) -0.189(3) 0.056(3) Uani 0.256(9) 1 d . . P A 2
H24D H -0.0376 0.2445 -0.2414 0.083 Uiso 0.256(9) 1 calc R U P A 2
H24E H 0.1194 0.2686 -0.1939 0.083 Uiso 0.256(9) 1 calc R U P A 2
H24F H 0.1039 0.2121 -0.2114 0.083 Uiso 0.256(9) 1 calc R U P A 2
C25 C -0.2973(6) 0.19748(15) -0.0597(4) 0.0372(13) Uani 1 1 d . . . . .
C26 C -0.2871(6) 0.23625(14) 0.0325(4) 0.0451(15) Uani 1 1 d . . . . .
H26A H -0.2263 0.2247 0.1108 0.068 Uiso 1 1 calc R U . . .
H26B H -0.2441 0.2652 0.0147 0.068 Uiso 1 1 calc R U . . .
H26C H -0.3843 0.2434 0.0303 0.068 Uiso 1 1 calc R U . . .
C27 C -0.3896(6) 0.21509(16) -0.1788(5) 0.0511(16) Uani 1 1 d . . . . .
H27A H -0.3456 0.2436 -0.1973 0.077 Uiso 1 1 calc R U . . .
H27B H -0.3978 0.1903 -0.2370 0.077 Uiso 1 1 calc R U . . .
H27C H -0.4862 0.2229 -0.1804 0.077 Uiso 1 1 calc R U . . .
C28 C -0.3658(6) 0.15319(15) -0.0313(5) 0.0476(15) Uani 1 1 d . . . . .
H28A H -0.3052 0.1416 0.0470 0.071 Uiso 1 1 calc R U . . .
H28B H -0.4624 0.1611 -0.0330 0.071 Uiso 1 1 calc R U . . .
H28C H -0.3740 0.1284 -0.0896 0.071 Uiso 1 1 calc R U . . .
C31 C 0.0973(6) 0.08416(14) -0.2788(4) 0.0342(13) Uani 1 1 d . . . . .
C32 C 0.2387(6) 0.0847(2) -0.1745(5) 0.0685(18) Uani 1 1 d . . . . .
H32A H 0.2453 0.0562 -0.1266 0.103 Uiso 1 1 calc R U . . .
H32B H 0.3193 0.0850 -0.2017 0.103 Uiso 1 1 calc R U . . .
H32C H 0.2433 0.1132 -0.1272 0.103 Uiso 1 1 calc R U . . .
C33 C 0.0949(7) 0.04067(16) -0.3544(5) 0.074(2) Uani 1 1 d . . . . .
H33A H 0.0034 0.0400 -0.4227 0.112 Uiso 1 1 calc R U . . .
H33B H 0.1759 0.0426 -0.3811 0.112 Uiso 1 1 calc R U . . .
H33C H 0.1040 0.0116 -0.3080 0.112 Uiso 1 1 calc R U . . .
C34 C 0.0870(7) 0.12856(15) -0.3533(5) 0.0576(18) Uani 1 1 d . . . . .
H34A H -0.0049 0.1282 -0.4211 0.086 Uiso 1 1 calc R U . . .
H34B H 0.0917 0.1571 -0.3060 0.086 Uiso 1 1 calc R U . . .
H34C H 0.1677 0.1289 -0.3805 0.086 Uiso 1 1 calc R U . . .
C35 C -0.2914(6) 0.05980(14) -0.3532(4) 0.0342(12) Uani 1 1 d . . . . .
C36 C -0.4191(6) 0.07267(15) -0.3205(5) 0.0496(15) Uani 1 1 d . . . . .
H36A H -0.4207 0.1072 -0.3092 0.074 Uiso 1 1 calc R U . . .
H36B H -0.5092 0.0628 -0.3836 0.074 Uiso 1 1 calc R U . . .
H36C H -0.4101 0.0563 -0.2476 0.074 Uiso 1 1 calc R U . . .
C37 C -0.3083(7) 0.08407(15) -0.4696(4) 0.0586(18) Uani 1 1 d . . . . .
H37A H -0.2257 0.0758 -0.4908 0.088 Uiso 1 1 calc R U . . .
H37B H -0.3982 0.0732 -0.5315 0.088 Uiso 1 1 calc R U . . .
H37C H -0.3118 0.1187 -0.4608 0.088 Uiso 1 1 calc R U . . .
C38 C -0.2893(5) 0.00568(13) -0.3708(4) 0.0348(13) Uani 1 1 d . . . . .
H38A H -0.2068 -0.0027 -0.3920 0.052 Uiso 1 1 calc R U . . .
H38B H -0.2804 -0.0106 -0.2979 0.052 Uiso 1 1 calc R U . . .
H38C H -0.3795 -0.0042 -0.4339 0.052 Uiso 1 1 calc R U . . .

loop_
_atom_site_aniso_label
_atom_site_aniso_U_11
_atom_site_aniso_U_22
_atom_site_aniso_U_33
_atom_site_aniso_U_23
_atom_site_aniso_U_13
_atom_site_aniso_U_12
Sn1 0.0249(2) 0.01500(14) 0.01665(17) -0.00105(13) 0.00573(15) 0.00016(14)
Sn2 0.0395(2) 0.01432(14) 0.02359(19) 0.00050(14) 0.01122(17) 0.00094(15)
Sn3 0.0374(2) 0.01797(15) 0.01678(18) 0.00071(13) 0.00673(16) 0.00088(15)
Si1 0.0366(9) 0.0204(6) 0.0228(8) -0.0027(5) 0.0121(7) 0.0009(6)
O1 0.041(2) 0.0179(14) 0.0238(19) -0.0028(13) 0.0113(17) -0.0021(14)
O2 0.035(2) 0.0138(13) 0.0206(18) -0.0006(13) 0.0095(16) -0.0013(13)
O3 0.030(2) 0.0161(13) 0.0155(17) 0.0010(12) 0.0049(16) -0.0021(14)
O4 0.047(2) 0.0231(16) 0.022(2) 0.0066(16) 0.0025(19) 0.0063(17)
C1 0.027(3) 0.024(2) 0.025(3) 0.002(2) 0.013(2) 0.005(2)
C2 0.045(4) 0.037(3) 0.026(3) -0.009(2) 0.013(3) -0.002(3)
C3 0.044(4) 0.031(2) 0.035(3) -0.008(2) 0.020(3) -0.005(2)
C11 0.030(3) 0.026(2) 0.015(2) 0.0019(19) 0.004(2) 0.003(2)
C12 0.033(4) 0.038(3) 0.034(3) -0.001(2) 0.013(3) 0.006(3)
C13 0.043(4) 0.060(3) 0.046(4) -0.001(3) 0.021(3) 0.015(3)
C14 0.032(4) 0.075(4) 0.049(4) -0.002(3) 0.019(3) -0.011(3)
C15 0.035(4) 0.048(3) 0.052(4) -0.006(3) 0.020(3) -0.014(3)
C16 0.030(3) 0.035(3) 0.031(3) 0.001(2) 0.013(3) -0.004(2)
C21 0.047(4) 0.020(2) 0.038(3) 0.002(2) 0.017(3) -0.006(2)
C22 0.115(11) 0.034(5) 0.054(7) -0.014(5) 0.042(7) -0.037(6)
C23 0.050(5) 0.049(5) 0.076(8) 0.005(4) 0.031(6) -0.018(4)
C24 0.082(9) 0.026(6) 0.052(5) 0.012(5) 0.018(6) -0.016(5)
C22' 0.115(11) 0.034(5) 0.054(7) -0.014(5) 0.042(7) -0.037(6)
C23' 0.050(5) 0.049(5) 0.076(8) 0.005(4) 0.031(6) -0.018(4)
C24' 0.082(9) 0.026(6) 0.052(5) 0.012(5) 0.018(6) -0.016(5)
C25 0.042(4) 0.034(3) 0.033(3) 0.005(2) 0.010(3) 0.013(2)
C26 0.061(4) 0.034(3) 0.043(4) 0.003(2) 0.022(3) 0.016(3)
C27 0.055(4) 0.044(3) 0.046(4) 0.005(3) 0.009(3) 0.025(3)
C28 0.041(4) 0.053(3) 0.052(4) 0.002(3) 0.020(3) 0.009(3)
C31 0.055(4) 0.027(2) 0.030(3) 0.003(2) 0.027(3) -0.002(3)
C32 0.049(4) 0.121(5) 0.043(4) 0.019(4) 0.025(4) 0.014(4)
C33 0.117(7) 0.043(3) 0.097(6) -0.029(3) 0.079(5) -0.012(4)
C34 0.086(5) 0.053(3) 0.043(4) 0.013(3) 0.035(4) -0.002(3)
C35 0.043(3) 0.026(2) 0.022(3) 0.005(2) -0.001(3) 0.000(2)
C36 0.038(4) 0.038(3) 0.055(4) -0.007(3) -0.003(3) 0.002(3)
C37 0.093(5) 0.029(3) 0.027(3) 0.005(2) -0.008(3) -0.003(3)
C38 0.041(4) 0.029(2) 0.021(3) -0.005(2) -0.003(3) -0.007(2)

loop_
_atom_type_symbol
_atom_type_description
_atom_type_scat_dispersion_real
_atom_type_scat_dispersion_imag
_atom_type_scat_source
C C 0.0033 0.0016 'International Tables Vol C Tables 4.2.6.8 and 6.1.1.4'
H H 0.0000 0.0000 'International Tables Vol C Tables 4.2.6.8 and 6.1.1.4'
O O 0.0106 0.0060 'International Tables Vol C Tables 4.2.6.8 and 6.1.1.4'
Si Si 0.0817 0.0704 'International Tables Vol C Tables 4.2.6.8 and 6.1.1.4'
Sn Sn -0.6537 1.4246 'International Tables Vol C Tables 4.2.6.8 and 6.1.1.4'

loop_
_geom_angle_atom_site_label_1
_geom_angle_atom_site_label_2
_geom_angle_atom_site_label_3
_geom_angle
_geom_angle_site_symmetry_1
_geom_angle_site_symmetry_3
O3 Sn1 C1 129.01(15) . .
O3 Sn1 C11 110.36(14) . .
C1 Sn1 C11 120.45(17) . .
O3 Sn1 O2 74.61(10) . .
C1 Sn1 O2 93.12(13) . .
C11 Sn1 O2 98.53(13) . .
O3 Sn1 O3 78.08(11) . 3
C1 Sn1 O3 97.62(12) . 3
C11 Sn1 O3 98.63(13) . 3
O2 Sn1 O3 151.45(10) . 3
O3 Sn1 Sn1 40.15(6) . 3
C1 Sn1 Sn1 118.87(11) . 3
C11 Sn1 Sn1 108.51(11) . 3
O2 Sn1 Sn1 114.34(7) . 3
O3 Sn1 Sn1 37.93(7) 3 3
O3 Sn1 Sn3 38.89(6) . .
C1 Sn1 Sn3 119.16(12) . .
C11 Sn1 Sn3 102.82(11) . .
O2 Sn1 Sn3 36.34(7) . .
O3 Sn1 Sn3 116.97(7) 3 .
Sn1 Sn1 Sn3 79.040(12) 3 .
O2 Sn2 O1 86.94(10) . .
O2 Sn2 C21 118.06(15) . .
O1 Sn2 C21 97.40(16) . .
O2 Sn2 C25 118.40(14) . .
O1 Sn2 C25 98.13(15) . .
C21 Sn2 C25 121.89(17) . .
O2 Sn2 O4 69.23(11) . .
O1 Sn2 O4 156.15(10) . .
C21 Sn2 O4 93.28(15) . .
C25 Sn2 O4 94.16(16) . .
O2 Sn2 Sn3 32.09(8) . .
O1 Sn2 Sn3 119.01(7) . .
C21 Sn2 Sn3 110.81(12) . .
C25 Sn2 Sn3 109.24(12) . .
O4 Sn2 Sn3 37.18(7) . .
O2 Sn3 O4 71.53(11) . .
O2 Sn3 O3 73.76(9) . .
O4 Sn3 O3 141.89(11) . .
O2 Sn3 C35 134.63(15) . .
O4 Sn3 C35 93.84(14) . .
O3 Sn3 C35 99.50(13) . .
O2 Sn3 C31 110.07(16) . .
O4 Sn3 C31 100.76(14) . .
O3 Sn3 C31 105.51(14) . .
C35 Sn3 C31 114.86(19) . .
O2 Sn3 Sn1 37.99(6) . .
O4 Sn3 Sn1 109.21(9) . .
O3 Sn3 Sn1 36.37(7) . .
C35 Sn3 Sn1 126.67(12) . .
C31 Sn3 Sn1 107.25(14) . .
O2 Sn3 Sn2 31.85(7) . .
O4 Sn3 Sn2 39.72(9) . .
O3 Sn3 Sn2 104.07(7) . .
C35 Sn3 Sn2 119.65(12) . .
C31 Sn3 Sn2 110.84(11) . .
Sn1 Sn3 Sn2 69.537(9) . .
O1 Si1 C2 112.2(2) . .
O1 Si1 C3 112.62(17) . .
C2 Si1 C3 105.8(2) . .
O1 Si1 C1 110.41(17) . .
C2 Si1 C1 106.8(2) . .
C3 Si1 C1 108.66(19) . .
Si1 O1 Sn2 138.74(17) . .
Sn2 O2 Sn3 116.06(13) . .
Sn2 O2 Sn1 137.14(14) . .
Sn3 O2 Sn1 105.66(10) . .
Sn1 O3 Sn1 101.91(11) . 3
Sn1 O3 Sn3 104.74(10) . .
Sn1 O3 Sn3 153.35(14) 3 .
Sn3 O4 Sn2 103.10(13) . .
Sn3 O4 H4 127(3) . .
Sn2 O4 H4 129(3) . .
Si1 C1 Sn1 113.8(2) . .
Si1 C1 H1A 108.8 . .
Sn1 C1 H1A 108.8 . .
Si1 C1 H1B 108.8 . .
Sn1 C1 H1B 108.8 . .
H1A C1 H1B 107.7 . .
Si1 C2 H2A 109.5 . .
Si1 C2 H2B 109.5 . .
H2A C2 H2B 109.5 . .
Si1 C2 H2C 109.5 . .
H2A C2 H2C 109.5 . .
H2B C2 H2C 109.5 . .
Si1 C3 H3A 109.5 . .
Si1 C3 H3B 109.5 . .
H3A C3 H3B 109.5 . .
Si1 C3 H3C 109.5 . .
H3A C3 H3C 109.5 . .
H3B C3 H3C 109.5 . .
C16 C11 C12 117.8(4) . .
C16 C11 Sn1 121.1(3) . .
C12 C11 Sn1 121.1(3) . .
C13 C12 C11 120.4(5) . .
C13 C12 H12A 119.8 . .
C11 C12 H12A 119.8 . .
C12 C13 C14 120.5(5) . .
C12 C13 H13A 119.7 . .
C14 C13 H13A 119.7 . .
C15 C14 C13 118.9(5) . .
C15 C14 H14A 120.5 . .
C13 C14 H14A 120.5 . .
C16 C15 C14 121.0(5) . .
C16 C15 H15A 119.5 . .
C14 C15 H15A 119.5 . .
C15 C16 C11 121.3(4) . .
C15 C16 H16A 119.3 . .
C11 C16 H16A 119.3 . .
C23' C21 C24' 115.0(16) . .
C22 C21 C24 110.1(5) . .
C22 C21 C23 108.9(6) . .
C24 C21 C23 107.7(5) . .
C23' C21 C22' 106.5(14) . .
C24' C21 C22' 104.7(12) . .
C23' C21 Sn2 111.2(9) . .
C22 C21 Sn2 109.2(4) . .
C24' C21 Sn2 112.9(13) . .
C24 C21 Sn2 110.9(5) . .
C23 C21 Sn2 109.9(3) . .
C22' C21 Sn2 105.7(11) . .
C21 C22 H22A 109.5 . .
C21 C22 H22B 109.5 . .
H22A C22 H22B 109.5 . .
C21 C22 H22C 109.5 . .
H22A C22 H22C 109.5 . .
H22B C22 H22C 109.5 . .
C21 C23 H23A 109.5 . .
C21 C23 H23B 109.5 . .
H23A C23 H23B 109.5 . .
C21 C23 H23C 109.5 . .
H23A C23 H23C 109.5 . .
H23B C23 H23C 109.5 . .
C21 C24 H24A 109.5 . .
C21 C24 H24B 109.5 . .
H24A C24 H24B 109.5 . .
C21 C24 H24C 109.5 . .
H24A C24 H24C 109.5 . .
H24B C24 H24C 109.5 . .
C21 C22' H22D 109.5 . .
C21 C22' H22E 109.5 . .
H22D C22' H22E 109.5 . .
C21 C22' H22F 109.5 . .
H22D C22' H22F 109.5 . .
H22E C22' H22F 109.5 . .
C21 C23' H23D 109.5 . .
C21 C23' H23E 109.5 . .
H23D C23' H23E 109.5 . .
C21 C23' H23F 109.5 . .
H23D C23' H23F 109.5 . .
H23E C23' H23F 109.5 . .
C21 C24' H24D 109.5 . .
C21 C24' H24E 109.5 . .
H24D C24' H24E 109.5 . .
C21 C24' H24F 109.5 . .
H24D C24' H24F 109.5 . .
H24E C24' H24F 109.5 . .
C27 C25 C28 109.4(4) . .
C27 C25 C26 109.5(4) . .
C28 C25 C26 108.5(4) . .
C27 C25 Sn2 112.6(3) . .
C28 C25 Sn2 109.0(3) . .
C26 C25 Sn2 107.8(3) . .
C25 C26 H26A 109.5 . .
C25 C26 H26B 109.5 . .
H26A C26 H26B 109.5 . .
C25 C26 H26C 109.5 . .
H26A C26 H26C 109.5 . .
H26B C26 H26C 109.5 . .
C25 C27 H27A 109.5 . .
C25 C27 H27B 109.5 . .
H27A C27 H27B 109.5 . .
C25 C27 H27C 109.5 . .
H27A C27 H27C 109.5 . .
H27B C27 H27C 109.5 . .
C25 C28 H28A 109.5 . .
C25 C28 H28B 109.5 . .
H28A C28 H28B 109.5 . .
C25 C28 H28C 109.5 . .
H28A C28 H28C 109.5 . .
H28B C28 H28C 109.5 . .
C32 C31 C34 109.5(4) . .
C32 C31 C33 108.7(5) . .
C34 C31 C33 107.7(4) . .
C32 C31 Sn3 110.1(3) . .
C34 C31 Sn3 109.7(3) . .
C33 C31 Sn3 111.0(3) . .
C31 C32 H32A 109.5 . .
C31 C32 H32B 109.5 . .
H32A C32 H32B 109.5 . .
C31 C32 H32C 109.5 . .
H32A C32 H32C 109.5 . .
H32B C32 H32C 109.5 . .
C31 C33 H33A 109.5 . .
C31 C33 H33B 109.5 . .
H33A C33 H33B 109.5 . .
C31 C33 H33C 109.5 . .
H33A C33 H33C 109.5 . .
H33B C33 H33C 109.5 . .
C31 C34 H34A 109.5 . .
C31 C34 H34B 109.5 . .
H34A C34 H34B 109.5 . .
C31 C34 H34C 109.5 . .
H34A C34 H34C 109.5 . .
H34B C34 H34C 109.5 . .
C36 C35 C38 109.3(4) . .
C36 C35 C37 109.4(4) . .
C38 C35 C37 108.0(4) . .
C36 C35 Sn3 112.2(3) . .
C38 C35 Sn3 109.6(3) . .
C37 C35 Sn3 108.1(3) . .
C35 C36 H36A 109.5 . .
C35 C36 H36B 109.5 . .
H36A C36 H36B 109.5 . .
C35 C36 H36C 109.5 . .
H36A C36 H36C 109.5 . .
H36B C36 H36C 109.5 . .
C35 C37 H37A 109.5 . .
C35 C37 H37B 109.5 . .
H37A C37 H37B 109.5 . .
C35 C37 H37C 109.5 . .
H37A C37 H37C 109.5 . .
H37B C37 H37C 109.5 . .
C35 C38 H38A 109.5 . .
C35 C38 H38B 109.5 . .
H38A C38 H38B 109.5 . .
C35 C38 H38C 109.5 . .
H38A C38 H38C 109.5 . .
H38B C38 H38C 109.5 . .

loop_
_geom_bond_atom_site_label_1
_geom_bond_atom_site_label_2
_geom_bond_distance
_geom_bond_site_symmetry_2
Sn1 O3 2.041(3) .
Sn1 C1 2.119(4) .
Sn1 C11 2.121(5) .
Sn1 O2 2.128(2) .
Sn1 O3 2.141(2) 3
Sn1 Sn1 3.2485(5) 3
Sn1 Sn3 3.3284(5) .
Sn2 O2 2.035(2) .
Sn2 O1 2.060(3) .
Sn2 C21 2.192(4) .
Sn2 C25 2.202(5) .
Sn2 O4 2.273(3) .
Sn2 Sn3 3.4640(4) .
Sn3 O2 2.049(3) .
Sn3 O4 2.149(3) .
Sn3 O3 2.161(2) .
Sn3 C35 2.187(5) .
Sn3 C31 2.196(5) .
Si1 O1 1.612(3) .
Si1 C2 1.863(5) .
Si1 C3 1.868(4) .
Si1 C1 1.870(4) .
O3 Sn1 2.141(2) 3
O4 H4 0.795(19) .
C1 H1A 0.9900 .
C1 H1B 0.9900 .
C2 H2A 0.9800 .
C2 H2B 0.9800 .
C2 H2C 0.9800 .
C3 H3A 0.9800 .
C3 H3B 0.9800 .
C3 H3C 0.9800 .
C11 C16 1.392(6) .
C11 C12 1.395(5) .
C12 C13 1.378(7) .
C12 H12A 0.9500 .
C13 C14 1.383(6) .
C13 H13A 0.9500 .
C14 C15 1.377(6) .
C14 H14A 0.9500 .
C15 C16 1.353(6) .
C15 H15A 0.9500 .
C16 H16A 0.9500 .
C21 C23' 1.43(3) .
C21 C22 1.487(9) .
C21 C24' 1.53(3) .
C21 C24 1.538(10) .
C21 C23 1.536(9) .
C21 C22' 1.54(3) .
C22 H22A 0.9800 .
C22 H22B 0.9800 .
C22 H22C 0.9800 .
C23 H23A 0.9800 .
C23 H23B 0.9800 .
C23 H23C 0.9800 .
C24 H24A 0.9800 .
C24 H24B 0.9800 .
C24 H24C 0.9800 .
C22' H22D 0.9800 .
C22' H22E 0.9800 .
C22' H22F 0.9800 .
C23' H23D 0.9800 .
C23' H23E 0.9800 .
C23' H23F 0.9800 .
C24' H24D 0.9800 .
C24' H24E 0.9800 .
C24' H24F 0.9800 .
C25 C27 1.490(6) .
C25 C28 1.520(6) .
C25 C26 1.546(6) .
C26 H26A 0.9800 .
C26 H26B 0.9800 .
C26 H26C 0.9800 .
C27 H27A 0.9800 .
C27 H27B 0.9800 .
C27 H27C 0.9800 .
C28 H28A 0.9800 .
C28 H28B 0.9800 .
C28 H28C 0.9800 .
C31 C32 1.507(7) .
C31 C34 1.526(6) .
C31 C33 1.528(6) .
C32 H32A 0.9800 .
C32 H32B 0.9800 .
C32 H32C 0.9800 .
C33 H33A 0.9800 .
C33 H33B 0.9800 .
C33 H33C 0.9800 .
C34 H34A 0.9800 .
C34 H34B 0.9800 .
C34 H34C 0.9800 .
C35 C36 1.515(6) .
C35 C38 1.534(5) .
C35 C37 1.536(6) .
C36 H36A 0.9800 .
C36 H36B 0.9800 .
C36 H36C 0.9800 .
C37 H37A 0.9800 .
C37 H37B 0.9800 .
C37 H37C 0.9800 .
C38 H38A 0.9800 .
C38 H38B 0.9800 .
C38 H38C 0.9800 .

loop_
_geom_torsion_atom_site_label_1
_geom_torsion_atom_site_label_2
_geom_torsion_atom_site_label_3
_geom_torsion_atom_site_label_4
_geom_torsion
C2 Si1 O1 Sn2 145.1(2)
C3 Si1 O1 Sn2 -95.6(3)
C1 Si1 O1 Sn2 26.1(3)
O1 Si1 C1 Sn1 44.3(3)
C2 Si1 C1 Sn1 -77.9(3)
C3 Si1 C1 Sn1 168.3(2)
C16 C11 C12 C13 2.5(7)
Sn1 C11 C12 C13 -175.6(4)
C11 C12 C13 C14 0.8(8)
C12 C13 C14 C15 -2.4(8)
C13 C14 C15 C16 0.7(8)
C14 C15 C16 C11 2.7(8)
C12 C11 C16 C15 -4.2(7)
Sn1 C11 C16 C15 173.9(4)
